data_4112757
loop_
_publ_author_name
'Brendan F. Abrahams'
'Timothy A. Hudson'
'Richard Robson'

_publ_section_title
;
 Highly Symmetric Networks Derived from Cubane-Related Octametallic
 Complexes of a New Oxyanion of Carbon, C4O74-, Each Molecule Attached to
 Eight Neighbors by 24 Equivalent Hydrogen Bonds
;
_journal_name_full 'Journal of the American Chemical Society'
_journal_page_first 8624
_journal_page_last 8625
_journal_paper_doi 10.1021/ja048293+
_journal_volume 126
_journal_year 2004
_chemical_formula_moiety '(Co 2+)8, (C4 O7 4-)4, (H2 O)12, (H2 O)24'
_chemical_formula_sum 'C16 H72 Co8 O64'
_chemical_formula_weight 1687.60
_chemical_name_systematic
;
 ?
;
_space_group_IT_number 217
_symmetry_cell_setting cubic
_symmetry_space_group_name_Hall 'I -4 2 3'
_symmetry_space_group_name_H-M 'I -4 3 m'
_atom_sites_solution_hydrogens geom
_atom_sites_solution_primary direct
_atom_sites_solution_secondary difmap
_audit_creation_method SHELXL-97
_cell_angle_alpha 90.00
_cell_angle_beta 90.00
_cell_angle_gamma 90.00
_cell_formula_units_Z 2
_cell_length_a 15.012(3)
_cell_length_b 15.012(3)
_cell_length_c 15.012(3)
_cell_measurement_reflns_used 25
_cell_measurement_temperature 293(2)
_cell_measurement_theta_max 27.4
_cell_measurement_theta_min 2.7
_cell_volume 3383.1(12)
_computing_cell_refinement 'CAD-4 software'
_computing_data_collection 'CAD-4 software'
_computing_structure_refinement 'SHELXL-97 (Sheldrick, 1997)'
_computing_structure_solution 'SHELXS-97 (Sheldrick, 1997)'
_diffrn_ambient_temperature 293(2)
_diffrn_measured_fraction_theta_full 0.998
_diffrn_measured_fraction_theta_max 0.998
_diffrn_measurement_device_type 'Enraf-Nonius CAD-4 Diffractometer'
_diffrn_measurement_method 'omega 2-theta scans'
_diffrn_radiation_monochromator graphite
_diffrn_radiation_source 'fine-focus sealed tube'
_diffrn_radiation_type MoK\a
_diffrn_radiation_wavelength 0.71069
_diffrn_reflns_av_R_equivalents 0.0306
_diffrn_reflns_av_sigmaI/netI 0.0280
_diffrn_reflns_limit_h_max 19
_diffrn_reflns_limit_h_min -19
_diffrn_reflns_limit_k_max 13
_diffrn_reflns_limit_k_min -19
_diffrn_reflns_limit_l_max 10
_diffrn_reflns_limit_l_min -19
_diffrn_reflns_number 3191
_diffrn_reflns_theta_full 27.40
_diffrn_reflns_theta_max 27.40
_diffrn_reflns_theta_min 2.71
_diffrn_standards_decay_% 0
_diffrn_standards_interval_count 100
_diffrn_standards_number 3
_exptl_absorpt_coefficient_mu 2.030
_exptl_absorpt_correction_T_max 0.7119
_exptl_absorpt_correction_T_min 0.6916
_exptl_absorpt_correction_type analytical
_exptl_absorpt_process_details
;
 Sheldrick, G. M. SHELXL-76
;
_exptl_crystal_colour red
_exptl_crystal_density_diffrn 1.657
_exptl_crystal_description 'rhombic dodecahedron'
_exptl_crystal_F_000 1648
_exptl_crystal_size_max 0.11
_exptl_crystal_size_mid 0.11
_exptl_crystal_size_min 0.11
_refine_diff_density_max 0.306
_refine_diff_density_min -0.336
_refine_diff_density_rms 0.072
_refine_ls_abs_structure_details 'Flack H D (1983), Acta Cryst. A39, 876-881'
_refine_ls_abs_structure_Flack 0.05(4)
_refine_ls_extinction_method none
_refine_ls_goodness_of_fit_ref 1.108
_refine_ls_hydrogen_treatment mixed
_refine_ls_matrix_type full
_refine_ls_number_parameters 64
_refine_ls_number_reflns 758
_refine_ls_number_restraints 0
_refine_ls_restrained_S_all 1.108
_refine_ls_R_factor_all 0.0406
_refine_ls_R_factor_gt 0.0346
_refine_ls_shift/su_max 0.000
_refine_ls_shift/su_mean 0.000
_refine_ls_structure_factor_coef Fsqd
_refine_ls_weighting_details 'calc w=1/[\s^2^(Fo^2^)+(0.0570P)^2^+0.0000P] where P=(Fo^2^+2Fc^2^)/3'
_refine_ls_weighting_scheme calc
_refine_ls_wR_factor_gt 0.0844
_refine_ls_wR_factor_ref 0.0876
_reflns_number_gt 698
_reflns_number_total 758
_reflns_threshold_expression >2sigma(I)
_cod_data_source_file ja0482932Bsi20040609_034026.cif
_cod_data_source_block cofum
_cod_database_code 4112757

loop_
_symmetry_equiv_pos_as_xyz
'x, y, z'
'z, x, y'
'y, z, x'
'x, z, y'
'y, x, z'
'z, y, x'
'x, -y, -z'
'z, -x, -y'
'y, -z, -x'
'x, -z, -y'
'y, -x, -z'
'z, -y, -x'
'-x, y, -z'
'-z, x, -y'
'-y, z, -x'
'-x, z, -y'
'-y, x, -z'
'-z, y, -x'
'-x, -y, z'
'-z, -x, y'
'-y, -z, x'
'-x, -z, y'
'-y, -x, z'
'-z, -y, x'
'x+1/2, y+1/2, z+1/2'
'z+1/2, x+1/2, y+1/2'
'y+1/2, z+1/2, x+1/2'
'x+1/2, z+1/2, y+1/2'
'y+1/2, x+1/2, z+1/2'
'z+1/2, y+1/2, x+1/2'
'x+1/2, -y+1/2, -z+1/2'
'z+1/2, -x+1/2, -y+1/2'
'y+1/2, -z+1/2, -x+1/2'
'x+1/2, -z+1/2, -y+1/2'
'y+1/2, -x+1/2, -z+1/2'
'z+1/2, -y+1/2, -x+1/2'
'-x+1/2, y+1/2, -z+1/2'
'-z+1/2, x+1/2, -y+1/2'
'-y+1/2, z+1/2, -x+1/2'
'-x+1/2, z+1/2, -y+1/2'
'-y+1/2, x+1/2, -z+1/2'
'-z+1/2, y+1/2, -x+1/2'
'-x+1/2, -y+1/2, z+1/2'
'-z+1/2, -x+1/2, y+1/2'
'-y+1/2, -z+1/2, x+1/2'
'-x+1/2, -z+1/2, y+1/2'
'-y+1/2, -x+1/2, z+1/2'
'-z+1/2, -y+1/2, x+1/2'

loop_
_atom_site_label
_atom_site_type_symbol
_atom_site_fract_x
_atom_site_fract_y
_atom_site_fract_z
_atom_site_U_iso_or_equiv
_atom_site_adp_type
_atom_site_occupancy
_atom_site_symmetry_multiplicity
_atom_site_calc_flag
_atom_site_refinement_flags
Co1 Co 0.07547(3) 0.92453(3) 0.92453(3) 0.0164(2) Uani 1 6 d S
Co2 Co 0.23237(4) 1.23237(4) 0.76763(4) 0.0386(3) Uani 1 6 d S
C1 C 0.1164(3) 1.1164(3) 0.8836(3) 0.0198(13) Uani 1 6 d S
C2 C 0.17511(18) 1.0572(3) 0.82489(18) 0.0270(8) Uani 1 2 d S
O1 O 0.06217(16) 1.06217(16) 0.93783(16) 0.0153(8) Uani 1 6 d S
O2 O 0.16675(15) 0.9738(2) 0.83325(15) 0.0376(8) Uani 1 2 d S
O3 O 0.22845(16) 1.0939(3) 0.77155(16) 0.0457(11) Uani 1 2 d S
O4 O 0.2564(8) 0.8706(4) 0.7166(8) 0.068(5) Uani 0.50 1 d P
O5 O 0.4229(18) 0.9448(16) 0.670(2) 0.110 Uiso 0.214(10) 1 d P
O6 O 0.452(2) 0.911(2) 0.824(3) 0.110 Uiso 0.160(10) 1 d P
O7 O 0.3951(18) 1.096(3) 0.6049(18) 0.110 Uiso 0.218(15) 2 d SP
O8 O 0.5000 1.204(4) 0.5000 0.110 Uiso 0.29(3) 4 d SP
O9 O 0.3880(13) 0.9293(18) 0.6120(13) 0.110 Uiso 0.309(17) 2 d SP
O10 O 0.4712(14) 1.155(2) 0.5288(14) 0.110 Uiso 0.285(15) 2 d SP
O11 O 0.407(3) 0.989(3) 0.849(3) 0.110 Uiso 0.139(10) 1 d P

loop_
_atom_site_aniso_label
_atom_site_aniso_U_11
_atom_site_aniso_U_22
_atom_site_aniso_U_33
_atom_site_aniso_U_23
_atom_site_aniso_U_13
_atom_site_aniso_U_12
Co1 0.0164(2) 0.0164(2) 0.0164(2) -0.00138(19) 0.00138(19) 0.00138(19)
Co2 0.0386(3) 0.0386(3) 0.0386(3) 0.0123(3) 0.0123(3) -0.0123(3)
C1 0.0198(13) 0.0198(13) 0.0198(13) 0.0047(14) 0.0047(14) -0.0047(14)
C2 0.0267(12) 0.028(2) 0.0267(12) 0.0011(11) 0.0097(17) -0.0011(11)
O1 0.0153(8) 0.0153(8) 0.0153(8) 0.0025(9) 0.0025(9) -0.0025(9)
O2 0.0449(13) 0.0229(15) 0.0449(13) -0.0006(8) 0.0268(16) 0.0006(8)
O3 0.0505(16) 0.0361(18) 0.0505(16) 0.0044(10) 0.0330(19) -0.0044(10)
O4 0.093(10) 0.047(3) 0.064(6) -0.021(3) 0.026(7) 0.015(3)

loop_
_atom_type_symbol
_atom_type_description
_atom_type_scat_dispersion_real
_atom_type_scat_dispersion_imag
_atom_type_scat_source
C C 0.0033 0.0016 'International Tables Vol C Tables 4.2.6.8 and 6.1.1.4'
H H 0.0000 0.0000 'International Tables Vol C Tables 4.2.6.8 and 6.1.1.4'
O O 0.0106 0.0060 'International Tables Vol C Tables 4.2.6.8 and 6.1.1.4'
Co Co 0.3494 0.9721 'International Tables Vol C Tables 4.2.6.8 and 6.1.1.4'

loop_
_geom_angle_atom_site_label_1
_geom_angle_atom_site_label_2
_geom_angle_atom_site_label_3
_geom_angle
_geom_angle_site_symmetry_1
_geom_angle_site_symmetry_3
O2 Co1 O2 91.97(13) 15_656 4
O2 Co1 O2 91.97(13) 15_656 .
O2 Co1 O2 91.97(13) 4 .
O2 Co1 O1 76.91(14) 15_656 8_467
O2 Co1 O1 133.14(5) 4 8_467
O2 Co1 O1 133.14(5) . 8_467
O2 Co1 O1 133.14(5) 15_656 .
O2 Co1 O1 133.14(5) 4 .
O2 Co1 O1 76.91(14) . .
O1 Co1 O1 78.52(16) 8_467 .
O2 Co1 O1 133.14(5) 15_656 3_456
O2 Co1 O1 76.91(14) 4 3_456
O2 Co1 O1 133.14(5) . 3_456
O1 Co1 O1 78.52(16) 8_467 3_456
O1 Co1 O1 78.52(16) . 3_456
O3 Co2 O3 86.72(15) 5_465 .
O3 Co2 O3 86.72(15) 5_465 10_577
O3 Co2 O3 86.72(15) . 10_577
O3 Co2 O4 96.1(3) 5_465 37_556
O3 Co2 O4 171.3(4) . 37_556
O3 Co2 O4 85.3(3) 10_577 37_556
O3 Co2 O4 171.3(4) 5_465 35_466
O3 Co2 O4 96.1(3) . 35_466
O3 Co2 O4 85.3(3) 10_577 35_466
O4 Co2 O4 80.1(7) 37_556 35_466
O3 Co2 O4 96.1(3) 5_465 40_556
O3 Co2 O4 85.3(3) . 40_556
O3 Co2 O4 171.3(4) 10_577 40_556
O4 Co2 O4 102.6(6) 37_556 40_556
O4 Co2 O4 92.4(2) 35_466 40_556
O3 Co2 O4 85.3(3) 5_465 32_466
O3 Co2 O4 96.1(3) . 32_466
O3 Co2 O4 171.3(4) 10_577 32_466
O4 Co2 O4 92.4(2) 37_556 32_466
O4 Co2 O4 102.6(6) 35_466 32_466
O4 Co2 O4 15.7(8) 40_556 32_466
O3 Co2 O4 85.3(3) 5_465 30_455
O3 Co2 O4 171.3(4) . 30_455
O3 Co2 O4 96.1(3) 10_577 30_455
O4 Co2 O4 15.7(8) 37_556 30_455
O4 Co2 O4 92.4(2) 35_466 30_455
O4 Co2 O4 92.4(2) 40_556 30_455
O4 Co2 O4 80.1(7) 32_466 30_455
O3 Co2 O4 171.3(4) 5_465 27_455
O3 Co2 O4 85.3(3) . 27_455
O3 Co2 O4 96.1(3) 10_577 27_455
O4 Co2 O4 92.4(2) 37_556 27_455
O4 Co2 O4 15.7(8) 35_466 27_455
O4 Co2 O4 80.1(7) 40_556 27_455
O4 Co2 O4 92.4(2) 32_466 27_455
O4 Co2 O4 102.6(6) 30_455 27_455
O1 C1 C2 109.3(3) . 10_577
O1 C1 C2 109.3(3) . .
C2 C1 C2 109.7(3) 10_577 .
O1 C1 C2 109.3(3) . 5_465
C2 C1 C2 109.7(3) 10_577 5_465
C2 C1 C2 109.7(3) . 5_465
O3 C2 O2 124.0(4) . .
O3 C2 C1 118.6(4) . .
O2 C2 C1 117.4(4) . .
C1 O1 Co1 117.48(11) . 7_577
C1 O1 Co1 117.48(11) . .
Co1 O1 Co1 100.40(13) 7_577 .
C1 O1 Co1 117.48(11) . 2_465
Co1 O1 Co1 100.40(13) 7_577 2_465
Co1 O1 Co1 100.40(13) . 2_465
C2 O2 Co1 118.9(3) . .
C2 O3 Co2 118.3(3) . .
O4 O4 Co2 82.1(4) 18_656 26_454
O9 O5 O11 102(3) . 41_656
O9 O5 O6 102(3) . 35_466
O11 O5 O6 120(3) 41_656 35_466
O7 O6 O11 70(2) 41_656 .
O7 O6 O5 121(4) 41_656 41_656
O11 O6 O5 111(3) . 41_656
O6 O7 O6 89(4) 32_466 35_466
O6 O7 O11 57.6(17) 32_466 32_466
O6 O7 O11 142(4) 35_466 32_466
O6 O7 O11 142(4) 32_466 35_466
O6 O7 O11 57.6(17) 35_466 35_466
O11 O7 O11 142(4) 32_466 35_466
O10 O8 O10 80(5) 6 .
O5 O9 O5 142(4) . 18_656
O8 O10 O10 50(3) . 6
O6 O11 O5 121(3) . 35_466
O6 O11 O7 52(2) . 41_656
O5 O11 O7 155(4) 35_466 41_656

loop_
_geom_bond_atom_site_label_1
_geom_bond_atom_site_label_2
_geom_bond_distance
_geom_bond_site_symmetry_2
Co1 O2 2.074(3) 15_656
Co1 O2 2.074(3) 4
Co1 O2 2.074(3) .
Co1 O1 2.086(2) 8_467
Co1 O1 2.086(2) .
Co1 O1 2.086(2) 3_456
Co2 O3 2.081(4) 5_465
Co2 O3 2.081(4) .
Co2 O3 2.081(4) 10_577
Co2 O4 2.095(6) 37_556
Co2 O4 2.095(6) 35_466
Co2 O4 2.095(6) 40_556
Co2 O4 2.095(6) 32_466
Co2 O4 2.095(6) 30_455
Co2 O4 2.095(6) 27_455
C1 O1 1.409(8) .
C1 C2 1.531(5) 10_577
C1 C2 1.531(5) .
C1 C2 1.531(5) 5_465
C2 O3 1.260(5) .
C2 O2 1.264(5) .
O1 Co1 2.086(2) 7_577
O1 Co1 2.086(2) 2_465
O4 O4 0.57(3) 18_656
O4 Co2 2.095(6) 26_454
O5 O9 1.04(3) .
O5 O11 1.48(4) 41_656
O5 O6 1.57(3) 35_466
O6 O7 1.32(4) 41_656
O6 O11 1.40(4) .
O6 O5 1.57(3) 41_656
O7 O6 1.32(4) 32_466
O7 O6 1.32(4) 35_466
O7 O11 1.56(4) 32_466
O7 O11 1.56(4) 35_466
O8 O10 0.96(4) 6
O8 O10 0.96(4) .
O9 O5 1.04(3) 18_656
O10 O10 1.22(6) 6
O11 O5 1.48(4) 35_466
O11 O7 1.56(4) 41_656
